data_2021468
loop_
_publ_author_name
'Hao, Hongguo'
'Liu, Hongyan'
'Wang, Yuchen'
'Yuan, Suxian'
'Xu, Han'
'Zhang, Jingyue'
'Wang, Ying'
'Li, Dacheng'
'Sun, Junshan'

_publ_section_title
;
 A series of two-dimensional lanthanide coordination polymers: synthesis,
 structures, magnetism and selective luminescence detection for heavy
 metal ions and toxic solvents
;
_journal_coeditor_code LF3085
_journal_issue 2
_journal_name_full 'Acta Crystallographica Section C'
_journal_page_first 221
_journal_page_last 230
_journal_paper_doi 10.1107/S2053229618016972
_journal_volume 75
_journal_year 2019
_chemical_formula_iupac '[Dy2 (C16 H6 O8) (C2 H3 O2)2 (C4 H9 N O)2 (H2 O)2], C4 H9 N O'
_chemical_formula_moiety 'C28 H34 Dy2 N2 O16, C4 H9 N O'
_chemical_formula_sum 'C32 H43 Dy2 N3 O17'
_chemical_formula_weight 1067.12
_chemical_name_systematic
;Poly[[bis(\m-acetato)diaqua(\m~6~-biphenyl-3,3',5,5'-tetracarboxylato)bis(<i>N</i>,<i>N</i>-dimethylacetamide)didysprosium(III)]
<i>N</i>,<i>N</i>-dimethylacetamide monosolvate]
;
_space_group_crystal_system monoclinic
_space_group_IT_number 14
_space_group_name_Hall '-P 2yn'
_space_group_name_H-M_alt 'P 1 21/n 1'
_symmetry_space_group_name_Hall '-P 2yn'
_symmetry_space_group_name_H-M 'P 1 21/n 1'
_atom_sites_solution_hydrogens mixed
_audit_creation_method SHELXL-2015/1
_cell_angle_alpha 90
_cell_angle_beta 94.4940(10)
_cell_angle_gamma 90
_cell_formula_units_Z 2
_cell_length_a 9.3529(9)
_cell_length_b 17.6217(15)
_cell_length_c 11.3758(11)
_cell_measurement_reflns_used 4295
_cell_measurement_temperature 298(2)
_cell_measurement_theta_max 28.051
_cell_measurement_theta_min 2.953
_cell_volume 1869.1(3)
_computing_cell_refinement
;
SAINT (Bruker, 2010)
;
_computing_data_collection
;
APEX2 (Bruker, 2010)
;
_computing_data_reduction
;
SAINT (Bruker, 2010)
;
_computing_publication_material
;
SHELXL2015 (Sheldrick, 2015b)
;
_computing_structure_refinement
;
SHELXL2015 (Sheldrick, 2015b)
;
_computing_structure_solution
;
SHELXT (Sheldrick, 2015a)
;
_diffrn_ambient_temperature 298(2)
_diffrn_measured_fraction_theta_full 0.999
_diffrn_measured_fraction_theta_max 0.999
_diffrn_measurement_device_type 'Bruker SMART APEXII CCD'
_diffrn_measurement_method 'phi and omega scans'
_diffrn_radiation_type MoK\a
_diffrn_radiation_wavelength 0.71073
_diffrn_reflns_av_R_equivalents 0.0598
_diffrn_reflns_av_unetI/netI 0.0520
_diffrn_reflns_limit_h_max 9
_diffrn_reflns_limit_h_min -11
_diffrn_reflns_limit_k_max 20
_diffrn_reflns_limit_k_min -14
_diffrn_reflns_limit_l_max 13
_diffrn_reflns_limit_l_min -12
_diffrn_reflns_number 9326
_diffrn_reflns_theta_full 25.018
_diffrn_reflns_theta_max 25.018
_diffrn_reflns_theta_min 2.471
_exptl_absorpt_coefficient_mu 4.038
_exptl_absorpt_correction_T_max 0.688
_exptl_absorpt_correction_T_min 0.643
_exptl_absorpt_correction_type multi-scan
_exptl_crystal_colour colorless
_exptl_crystal_density_diffrn 1.895
_exptl_crystal_description block
_exptl_crystal_F_000 1048
_exptl_crystal_size_max 0.28
_exptl_crystal_size_mid 0.25
_exptl_crystal_size_min 0.24
_refine_diff_density_max 1.561
_refine_diff_density_min -2.700
_refine_ls_extinction_method none
_refine_ls_goodness_of_fit_ref 1.088
_refine_ls_hydrogen_treatment constr
_refine_ls_matrix_type full
_refine_ls_number_parameters 215
_refine_ls_number_reflns 3293
_refine_ls_number_restraints 437
_refine_ls_restrained_S_all 1.184
_refine_ls_R_factor_all 0.0641
_refine_ls_R_factor_gt 0.0531
_refine_ls_shift/su_max 0.000
_refine_ls_shift/su_mean 0.000
_refine_ls_structure_factor_coef Fsqd
_refine_ls_weighting_details 'w=1/[\s^2^(Fo^2^)+(0.0900P)^2^+5.6013P] where P=(Fo^2^+2Fc^2^)/3'
_refine_ls_weighting_scheme calc
_refine_ls_wR_factor_gt 0.1454
_refine_ls_wR_factor_ref 0.1539
_reflns_number_gt 2687
_reflns_number_total 3293
_reflns_threshold_expression 'I > 2\s(I)'
_cod_data_source_file lf3085sup1.cif
_cod_data_source_block 150915a_sq
_cod_database_code 2021468
_shelx_space_group_comment
;
The symmetry employed for this shelxl refinement is uniquely defined
by the following loop, which should always be used as a source of
symmetry information in preference to the above space-group names.
They are only intended as comments.
;

loop_
_space_group_symop_operation_xyz
'x, y, z'
'-x+1/2, y+1/2, -z+1/2'
'-x, -y, -z'
'x-1/2, -y-1/2, z-1/2'

loop_
_atom_site_type_symbol
_atom_site_label
_atom_site_fract_x
_atom_site_fract_y
_atom_site_fract_z
_atom_site_U_iso_or_equiv
_atom_site_adp_type
_atom_site_calc_flag
_atom_site_occupancy
C C1 1.0244(12) 0.2576(6) 0.6009(9) 0.0488(16) Uani d 1
C C2 1.0568(10) 0.3406(5) 0.6140(8) 0.0397(15) Uani d 1
C C3 1.1546(10) 0.3644(5) 0.7063(8) 0.0406(15) Uani d 1
H H3 1.196097 0.328866 0.759033 0.049 Uiso calc 1
C C4 1.1898(10) 0.4403(5) 0.7194(8) 0.0425(17) Uani d 1
C C5 1.1294(10) 0.4936(5) 0.6380(8) 0.0437(17) Uani d 1
H H5 1.153953 0.544513 0.647040 0.052 Uiso calc 1
C C6 1.0332(11) 0.4716(5) 0.5438(8) 0.0424(17) Uani d 1
C C7 1.0008(11) 0.3937(5) 0.5336(9) 0.0448(16) Uani d 1
H H7 0.939430 0.377381 0.470367 0.054 Uiso calc 1
C C8 1.1947(13) 0.0731(6) 0.4001(10) 0.0588(19) Uani d 1
C C9 1.3166(17) 0.0601(10) 0.3257(15) 0.105(4) Uani d 1
H H9A 1.395377 0.092354 0.352159 0.157 Uiso calc 1
H H9B 1.286760 0.071668 0.244970 0.157 Uiso calc 1
H H9C 1.346071 0.008020 0.331900 0.157 Uiso calc 1
C C10 1.2074(11) -0.0346(5) 0.6768(8) 0.0484(19) Uani d 1
C C11 0.7133(11) 0.1689(7) 0.7235(10) 0.081(2) Uani d 1
C C12 0.758(2) 0.1963(11) 0.8453(12) 0.121(4) Uani d 1
H H12A 0.703527 0.170104 0.900952 0.182 Uiso calc 1
H H12B 0.740021 0.249842 0.850017 0.182 Uiso calc 1
H H12C 0.858073 0.186594 0.863030 0.182 Uiso calc 1
C C13 0.5309(18) 0.1427(12) 0.5635(13) 0.138(5) Uani d 1
H H13A 0.597038 0.150688 0.504344 0.207 Uiso calc 1
H H13B 0.438506 0.162480 0.536236 0.207 Uiso calc 1
H H13C 0.522944 0.089391 0.578859 0.207 Uiso calc 1
C C14 0.4738(15) 0.2282(11) 0.7264(15) 0.126(4) Uani d 1
H H14A 0.424529 0.258777 0.666238 0.189 Uiso calc 1
H H14B 0.518095 0.260495 0.786732 0.189 Uiso calc 1
H H14C 0.406499 0.195133 0.760224 0.189 Uiso calc 1
Dy Dy1 0.98337(4) 0.10087(2) 0.56765(3) 0.0342(2) Uani d 1
N N1 0.5840(12) 0.1828(8) 0.6746(11) 0.123(5) Uani d 1
O O1 0.9389(8) 0.2350(4) 0.5146(6) 0.0517(14) Uani d 1
O O2 1.0873(6) 0.2098(3) 0.6697(5) 0.0342(2) Uani d 1
O O3 1.1785(9) 0.1365(4) 0.4492(7) 0.0603(15) Uani d 1
O O4 1.1115(7) 0.0191(4) 0.4205(6) 0.0495(14) Uani d 1
O O5 1.1686(7) 0.0339(3) 0.6732(6) 0.0530(14) Uani d 1
O O6 1.1625(8) -0.0865(4) 0.6065(6) 0.0530(16) Uani d 1
O O8 0.7848(11) 0.1272(6) 0.6605(9) 0.0861(19) Uani d 1
O O7 0.9685(15) 0.0853(7) 0.7841(10) 0.115(3) Uani d 1
H H7B 1.010575 0.042595 0.789446 0.138 Uiso d 1
H H7C 0.880085 0.073775 0.782036 0.138 Uiso d 1

loop_
_atom_site_aniso_label
_atom_site_aniso_U_11
_atom_site_aniso_U_22
_atom_site_aniso_U_33
_atom_site_aniso_U_12
_atom_site_aniso_U_13
_atom_site_aniso_U_23
C1 0.064(3) 0.028(3) 0.052(3) 0.000(3) -0.014(3) -0.004(3)
C2 0.054(3) 0.019(3) 0.043(3) 0.001(3) -0.019(3) -0.002(3)
C3 0.055(3) 0.020(3) 0.044(3) 0.001(3) -0.022(3) 0.001(3)
C4 0.054(3) 0.022(3) 0.046(3) -0.002(3) -0.024(3) -0.002(3)
C5 0.061(4) 0.019(3) 0.047(4) -0.002(3) -0.023(3) -0.002(3)
C6 0.056(4) 0.020(3) 0.047(3) 0.000(3) -0.025(3) 0.000(3)
C7 0.058(3) 0.023(3) 0.049(3) -0.002(3) -0.027(3) -0.003(3)
C8 0.076(4) 0.038(4) 0.061(4) -0.012(4) 0.001(4) -0.004(3)
C9 0.115(8) 0.088(8) 0.117(9) -0.028(8) 0.041(8) -0.012(8)
C10 0.069(4) 0.024(3) 0.047(4) -0.003(3) -0.029(3) 0.000(3)
C11 0.094(4) 0.061(4) 0.088(4) 0.002(4) 0.002(4) -0.014(4)
C12 0.136(8) 0.106(8) 0.121(8) 0.008(8) 0.009(7) -0.022(7)
C13 0.152(10) 0.127(10) 0.136(10) 0.009(10) 0.012(9) -0.008(9)
C14 0.138(9) 0.114(9) 0.128(9) 0.019(8) 0.024(8) -0.015(8)
Dy1 0.0429(3) 0.0148(3) 0.0416(3) 0.00278(15) -0.01716(19) -0.00354(15)
N1 0.088(9) 0.134(14) 0.142(12) 0.005(9) -0.024(9) 0.035(10)
O1 0.071(3) 0.023(2) 0.056(3) -0.002(2) -0.028(3) -0.005(2)
O2 0.0429(3) 0.0148(3) 0.0416(3) 0.00278(15) -0.01716(19) -0.00354(15)
O3 0.080(3) 0.035(3) 0.065(3) -0.013(3) 0.001(3) -0.007(3)
O4 0.067(3) 0.027(3) 0.053(3) -0.007(3) -0.006(3) -0.003(2)
O5 0.075(3) 0.024(3) 0.054(3) 0.001(3) -0.034(3) -0.001(2)
O6 0.075(4) 0.026(3) 0.051(3) 0.005(3) -0.036(3) -0.008(3)
O8 0.096(4) 0.065(4) 0.099(4) 0.003(4) 0.021(4) -0.019(4)
O7 0.143(6) 0.116(6) 0.087(4) -0.004(6) 0.007(5) -0.001(5)

loop_
_atom_type_symbol
_atom_type_description
_atom_type_scat_dispersion_real
_atom_type_scat_dispersion_imag
_atom_type_scat_source
C C 0.0033 0.0016 'International Tables Vol C Tables 4.2.6.8 and 6.1.1.4'
H H 0.0000 0.0000 'International Tables Vol C Tables 4.2.6.8 and 6.1.1.4'
N N 0.0061 0.0033 'International Tables Vol C Tables 4.2.6.8 and 6.1.1.4'
O O 0.0106 0.0060 'International Tables Vol C Tables 4.2.6.8 and 6.1.1.4'
Dy Dy -0.1892 4.4098 'International Tables Vol C Tables 4.2.6.8 and 6.1.1.4'

loop_
_geom_angle_atom_site_label_1
_geom_angle_atom_site_label_2
_geom_angle_atom_site_label_3
_geom_angle_site_symmetry_1
_geom_angle_site_symmetry_3
_geom_angle
O2 C1 O1 . . 120.0(8)
O2 C1 C2 . . 120.6(8)
O1 C1 C2 . . 119.3(8)
C7 C2 C3 . . 119.0(8)
C7 C2 C1 . . 122.1(8)
C3 C2 C1 . . 118.7(8)
C4 C3 C2 . . 120.3(8)
C5 C4 C3 . . 119.7(7)
C5 C4 C10 . 2_756 120.7(8)
C3 C4 C10 . 2_756 119.6(8)
C4 C5 C6 . . 121.4(8)
C5 C6 C7 . . 117.0(8)
C5 C6 C6 . 3_766 121.9(10)
C7 C6 C6 . 3_766 121.1(9)
C2 C7 C6 . . 122.5(8)
O3 C8 O4 . . 119.2(10)
O3 C8 C9 . . 120.7(11)
O4 C8 C9 . . 119.9(11)
O6 C10 O5 . . 126.3(8)
O6 C10 C4 . 2_746 115.9(8)
O5 C10 C4 . 2_746 117.7(8)
O8 C11 N1 . . 112.4(10)
O8 C11 C12 . . 126.6(11)
N1 C11 C12 . . 120.8(11)
O8 Dy1 O4 . 3_756 80.0(3)
O8 Dy1 O6 . 3_756 88.4(3)
O4 Dy1 O6 3_756 3_756 75.4(2)
O8 Dy1 O5 . . 117.7(3)
O4 Dy1 O5 3_756 . 77.3(2)
O6 Dy1 O5 3_756 . 137.7(2)
O8 Dy1 O2 . . 85.8(3)
O4 Dy1 O2 3_756 . 147.9(2)
O6 Dy1 O2 3_756 . 133.1(2)
O5 Dy1 O2 . . 84.28(19)
O8 Dy1 O3 . . 152.5(3)
O4 Dy1 O3 3_756 . 125.4(2)
O6 Dy1 O3 3_756 . 88.4(3)
O5 Dy1 O3 . . 81.8(3)
O2 Dy1 O3 . . 76.7(2)
O8 Dy1 O1 . . 77.8(3)
O4 Dy1 O1 3_756 . 146.7(2)
O6 Dy1 O1 3_756 . 79.6(2)
O5 Dy1 O1 . . 135.3(2)
O2 Dy1 O1 . . 53.71(18)
O3 Dy1 O1 . . 74.8(3)
O8 Dy1 O7 . . 56.5(4)
O4 Dy1 O7 3_756 . 77.9(3)
O6 Dy1 O7 3_756 . 138.9(4)
O5 Dy1 O7 . . 62.3(4)
O2 Dy1 O7 . . 70.3(3)
O3 Dy1 O7 . . 132.7(4)
O1 Dy1 O7 . . 109.0(3)
O8 Dy1 O4 . . 149.5(3)
O4 Dy1 O4 3_756 . 74.0(3)
O6 Dy1 O4 3_756 . 70.0(2)
O5 Dy1 O4 . . 71.9(2)
O2 Dy1 O4 . . 124.7(2)
O3 Dy1 O4 . . 51.5(2)
O1 Dy1 O4 . . 117.1(2)
O7 Dy1 O4 . . 130.2(3)
O8 Dy1 Dy1 . 3_756 117.8(3)
O4 Dy1 Dy1 3_756 3_756 39.46(17)
O6 Dy1 Dy1 3_756 3_756 67.95(16)
O5 Dy1 Dy1 . 3_756 70.43(15)
O2 Dy1 Dy1 . 3_756 151.18(13)
O3 Dy1 Dy1 . 3_756 85.98(17)
O1 Dy1 Dy1 . 3_756 142.64(15)
O7 Dy1 Dy1 . 3_756 107.6(3)
O4 Dy1 Dy1 . 3_756 34.59(14)
C11 N1 C14 . . 125.8(8)
C11 N1 C13 . . 120.2(8)
C14 N1 C13 . . 113.5(7)
C1 O1 Dy1 . . 91.6(5)
C1 O2 Dy1 . . 94.7(5)
C8 O3 Dy1 . . 97.9(7)
C8 O4 Dy1 . 3_756 161.8(7)
C8 O4 Dy1 . . 91.3(6)
Dy1 O4 Dy1 3_756 . 106.0(3)
C10 O5 Dy1 . . 134.2(6)
C10 O6 Dy1 . 3_756 139.4(6)
C11 O8 Dy1 . . 152.0(9)

loop_
_geom_bond_atom_site_label_1
_geom_bond_atom_site_label_2
_geom_bond_site_symmetry_2
_geom_bond_distance
C1 O2 . 1.264(11)
C1 O1 . 1.280(12)
C1 C2 . 1.498(12)
C2 C7 . 1.382(12)
C2 C3 . 1.402(11)
C3 C4 . 1.383(13)
C4 C5 . 1.405(12)
C4 C10 2_756 1.529(12)
C5 C6 . 1.400(11)
C6 C7 . 1.408(12)
C6 C6 3_766 1.511(17)
C8 O3 . 1.262(14)
C8 O4 . 1.263(12)
C8 C9 . 1.490(17)
C10 O6 . 1.266(10)
C10 O5 . 1.260(11)
C11 O8 . 1.255(8)
C11 N1 . 1.313(8)
C11 C12 . 1.495(9)
C13 N1 . 1.498(8)
C14 N1 . 1.465(8)
Dy1 O8 . 2.255(9)
Dy1 O4 3_756 2.300(6)
Dy1 O6 3_756 2.329(6)
Dy1 O5 . 2.347(6)
Dy1 O2 . 2.409(5)
Dy1 O3 . 2.435(8)
Dy1 O1 . 2.467(6)
Dy1 O7 . 2.492(11)
Dy1 O4 . 2.575(7)
Dy1 Dy1 3_756 3.8959(8)

_cod_database_fobs_code 2021468
